data_4109368
loop_
_publ_author_name
'Oleg V. Ozerov'
'Lori A. Watson'
'Maren Pink'
'Kenneth G. Caulton'

_publ_section_title
;
 Operationally Unsaturated Pincer/Rhenium Complexes Form Metal Carbenes
 from Cycloalkenes and Metal Carbynes from Alkanes
;
_journal_name_full 'Journal of the American Chemical Society'
_journal_page_first 6003
_journal_page_last 6016
_journal_paper_doi 10.1021/ja062327r
_journal_volume 129
_journal_year 2007
_chemical_formula_sum 'C32.5 H64 N P2 Re Si2'
_chemical_formula_weight 773.17
_chemical_name_systematic
; 
 ? 
;
_space_group_IT_number 2
_symmetry_cell_setting triclinic
_symmetry_space_group_name_Hall '-P 1'
_symmetry_space_group_name_H-M 'P -1'
_atom_sites_solution_hydrogens geom
_atom_sites_solution_primary direct
_atom_sites_solution_secondary difmap
_audit_creation_method SHELXL-97
_cell_angle_alpha 103.6860(10)
_cell_angle_beta 103.8770(10)
_cell_angle_gamma 101.6850(10)
_cell_formula_units_Z 4
_cell_length_a 11.3353(3)
_cell_length_b 18.1292(6)
_cell_length_c 18.4996(6)
_cell_measurement_reflns_used 9513
_cell_measurement_temperature 111(2)
_cell_measurement_theta_max 30.00
_cell_measurement_theta_min 2.32
_cell_volume 3447.78(19)
_computing_cell_refinement 'SAINT (Bruker, 1999)'
_computing_data_collection 'SMART (Bruker, 1999)'
_computing_data_reduction 'SAINT (Bruker, 1999), XTEL (local package)'
_computing_structure_refinement 'SHELXL-97 (Sheldrick, 1997)'
_computing_structure_solution 'SHELXS-97 (Sheldrick, 1990)'
_diffrn_ambient_temperature 111(2)
_diffrn_detector 'CCD area detector'
_diffrn_detector_area_resol_mean 44.52
_diffrn_detector_type 'Bruker SMART 6000'
_diffrn_measured_fraction_theta_full 0.999
_diffrn_measured_fraction_theta_max 0.999
_diffrn_measurement_details '   0.30 degree frames measured for  10.14 seconds each'
_diffrn_measurement_device 'three-circle goniometer with fixed chi'
_diffrn_measurement_device_type 'Bruker Platform goniometer'
_diffrn_measurement_method '\w scans'
_diffrn_radiation_monochromator graphite
_diffrn_radiation_source 'fine-focus sealed tube'
_diffrn_radiation_type MoK\a
_diffrn_radiation_wavelength 0.71073
_diffrn_reflns_av_R_equivalents 0.0623
_diffrn_reflns_av_sigmaI/netI 0.0482
_diffrn_reflns_limit_h_max 15
_diffrn_reflns_limit_h_min -15
_diffrn_reflns_limit_k_max 25
_diffrn_reflns_limit_k_min -25
_diffrn_reflns_limit_l_max 26
_diffrn_reflns_limit_l_min -26
_diffrn_reflns_number 94882
_diffrn_reflns_theta_full 30.01
_diffrn_reflns_theta_max 30.01
_diffrn_reflns_theta_min 2.18
_diffrn_standards_interval_time 614
_exptl_absorpt_coefficient_mu 3.709
_exptl_absorpt_correction_T_max 0.8362
_exptl_absorpt_correction_T_min 0.3568
_exptl_absorpt_correction_type none
_exptl_crystal_colour 'dark blue'
_exptl_crystal_density_diffrn 1.490
_exptl_crystal_description 'thin plate'
_exptl_crystal_F_000 1596
_exptl_crystal_size_max 0.35
_exptl_crystal_size_mid 0.12
_exptl_crystal_size_min 0.05
_refine_diff_density_max 1.117
_refine_diff_density_min -0.842
_refine_diff_density_rms 0.139
_refine_ls_extinction_method none
_refine_ls_goodness_of_fit_ref 1.048
_refine_ls_hydrogen_treatment mixed
_refine_ls_matrix_type full
_refine_ls_number_parameters 1133
_refine_ls_number_reflns 20095
_refine_ls_number_restraints 0
_refine_ls_restrained_S_all 1.048
_refine_ls_R_factor_all 0.0496
_refine_ls_R_factor_gt 0.0286
_refine_ls_shift/su_max 0.339
_refine_ls_shift/su_mean 0.005
_refine_ls_structure_factor_coef Fsqd
_refine_ls_weighting_details 'calc w=1/[\s^2^(Fo^2^)+(0.0191P)^2^+3.0671P] where P=(Fo^2^+2Fc^2^)/3'
_refine_ls_weighting_scheme calc
_refine_ls_wR_factor_gt 0.0572
_refine_ls_wR_factor_ref 0.0653
_reflns_number_gt 15501
_reflns_number_total 20095
_reflns_threshold_expression >2sigma(I)
_cod_data_source_file ja062327rrom20060411_023842.cif
_cod_data_source_block d:\2001data\01114lb\sad
_cod_original_cell_volume 3447.78(18)
_cod_original_formula_sum 'C32.50 H64 N P2 Re Si2'
_cod_database_code 4109368

loop_
_symmetry_equiv_pos_as_xyz
'x, y, z'
'-x, -y, -z'

loop_
_atom_site_label
_atom_site_type_symbol
_atom_site_fract_x
_atom_site_fract_y
_atom_site_fract_z
_atom_site_U_iso_or_equiv
_atom_site_adp_type
_atom_site_occupancy
_atom_site_symmetry_multiplicity
_atom_site_calc_flag
_atom_site_refinement_flags
Re1A Re 0.402406(11) 0.240164(7) 0.041199(7) 0.01218(3) Uani 1 1 d .
P1A P 0.21490(8) 0.13379(5) -0.00768(5) 0.01435(15) Uani 1 1 d .
Si1A Si 0.27753(8) 0.18361(5) 0.16906(5) 0.01518(17) Uani 1 1 d .
N1A N 0.3694(2) 0.25943(15) 0.14635(15) 0.0146(5) Uani 1 1 d .
C1A C 0.3800(4) 0.1369(2) 0.2283(2) 0.0265(8) Uani 1 1 d .
P2A P 0.57919(8) 0.34611(5) 0.09950(5) 0.01463(15) Uani 1 1 d .
Si2A Si 0.43492(8) 0.35329(5) 0.21456(5) 0.01530(17) Uani 1 1 d .
C2A C 0.1677(4) 0.2160(2) 0.2231(2) 0.0236(7) Uani 1 1 d .
C3A C 0.1807(3) 0.1050(2) 0.07552(19) 0.0180(6) Uani 1 1 d .
C4A C 0.2071(3) 0.03787(19) -0.07488(19) 0.0169(6) Uani 1 1 d .
C5A C 0.3143(4) 0.0035(2) -0.0421(2) 0.0227(7) Uani 1 1 d .
C6A C 0.3048(4) -0.0769(2) -0.0968(2) 0.0252(8) Uani 1 1 d .
C7A C 0.3029(4) -0.0718(2) -0.1780(2) 0.0265(8) Uani 1 1 d .
C8A C 0.1966(4) -0.0386(2) -0.2117(2) 0.0250(7) Uani 1 1 d .
C9A C 0.2075(3) 0.0420(2) -0.1568(2) 0.0195(7) Uani 1 1 d .
C10A C 0.0662(3) 0.15632(19) -0.05435(18) 0.0163(6) Uani 1 1 d .
C11A C 0.0433(3) 0.2234(2) 0.0036(2) 0.0194(7) Uani 1 1 d .
C12A C -0.0722(4) 0.2477(2) -0.0338(2) 0.0245(7) Uani 1 1 d .
C13A C -0.1896(4) 0.1777(2) -0.0662(2) 0.0263(8) Uani 1 1 d .
C14A C -0.1694(3) 0.1093(2) -0.1235(2) 0.0234(7) Uani 1 1 d .
C15A C -0.0515(3) 0.0861(2) -0.0876(2) 0.0200(7) Uani 1 1 d .
C16A C 0.5076(4) 0.3490(2) 0.3148(2) 0.0240(7) Uani 1 1 d .
C17A C 0.3123(4) 0.4075(2) 0.2200(3) 0.0284(8) Uani 1 1 d .
C18A C 0.5574(3) 0.4141(2) 0.1823(2) 0.0175(6) Uani 1 1 d .
C19A C 0.7395(3) 0.3358(2) 0.1364(2) 0.0185(6) Uani 1 1 d .
C20A C 0.8448(3) 0.4121(2) 0.1588(2) 0.0218(7) Uani 1 1 d .
C21A C 0.9757(3) 0.4007(2) 0.1933(2) 0.0249(8) Uani 1 1 d .
C22A C 0.9780(3) 0.3669(2) 0.2615(2) 0.0217(7) Uani 1 1 d .
C23A C 0.8754(3) 0.2888(2) 0.2361(2) 0.0239(7) Uani 1 1 d .
C24A C 0.7454(3) 0.3009(2) 0.2051(2) 0.0216(7) Uani 1 1 d .
C25A C 0.5759(3) 0.3887(2) 0.01802(19) 0.0186(6) Uani 1 1 d .
C26A C 0.4399(3) 0.3949(2) -0.0097(2) 0.0213(7) Uani 1 1 d .
C27A C 0.3446(3) 0.3152(2) -0.0290(2) 0.0184(6) Uani 1 1 d .
C28A C 0.3604(3) 0.2463(2) -0.07932(19) 0.0185(7) Uani 1 1 d .
C29A C 0.4881(3) 0.2457(2) -0.06256(19) 0.0196(7) Uani 1 1 d .
C30A C 0.5914(3) 0.3222(2) -0.0445(2) 0.0214(7) Uani 1 1 d .
H31A H 0.472(4) 0.175(3) 0.020(3) 0.040(13) Uiso 1 1 d .
H32A H 0.433(5) 0.118(3) 0.201(3) 0.052(15) Uiso 1 1 d .
H33A H 0.338(5) 0.097(3) 0.240(3) 0.052(15) Uiso 1 1 d .
H34A H 0.431(4) 0.176(3) 0.276(3) 0.031(11) Uiso 1 1 d .
H35A H 0.111(4) 0.172(3) 0.228(3) 0.042(13) Uiso 1 1 d .
H36A H 0.215(5) 0.252(3) 0.274(3) 0.054(15) Uiso 1 1 d .
H37A H 0.117(4) 0.243(3) 0.195(3) 0.034(12) Uiso 1 1 d .
H38A H 0.202(3) 0.056(2) 0.077(2) 0.017(9) Uiso 1 1 d .
H39A H 0.091(4) 0.090(2) 0.066(2) 0.016(9) Uiso 1 1 d .
H40A H 0.131(4) 0.003(2) -0.081(2) 0.023(10) Uiso 1 1 d .
H41A H 0.391(4) 0.042(2) -0.037(2) 0.029(11) Uiso 1 1 d .
H42A H 0.316(4) -0.001(2) 0.010(2) 0.022(10) Uiso 1 1 d .
H43A H 0.370(4) -0.096(2) -0.073(2) 0.030(11) Uiso 1 1 d .
H44A H 0.233(4) -0.110(2) -0.099(2) 0.018(10) Uiso 1 1 d .
H45A H 0.389(4) -0.037(3) -0.175(2) 0.033(12) Uiso 1 1 d .
H46A H 0.291(4) -0.123(2) -0.212(2) 0.023(10) Uiso 1 1 d .
H47A H 0.112(4) -0.080(3) -0.219(2) 0.036(12) Uiso 1 1 d .
H48A H 0.194(4) -0.035(2) -0.262(3) 0.033(12) Uiso 1 1 d .
H49A H 0.141(3) 0.060(2) -0.178(2) 0.014(9) Uiso 1 1 d .
H50A H 0.289(3) 0.082(2) -0.152(2) 0.014(9) Uiso 1 1 d .
H51A H 0.078(3) 0.1768(18) -0.0952(18) 0.002(7) Uiso 1 1 d .
H52A H 0.107(4) 0.262(2) 0.021(2) 0.025(11) Uiso 1 1 d .
H53A H 0.025(4) 0.207(2) 0.049(2) 0.028(11) Uiso 1 1 d .
H54A H -0.087(4) 0.288(2) 0.008(2) 0.023(10) Uiso 1 1 d .
H55A H -0.062(3) 0.267(2) -0.076(2) 0.017(9) Uiso 1 1 d .
H56A H -0.207(4) 0.162(2) -0.021(2) 0.030(11) Uiso 1 1 d .
H57A H -0.264(4) 0.189(2) -0.090(2) 0.016(9) Uiso 1 1 d .
H58A H -0.162(4) 0.122(2) -0.165(2) 0.029(11) Uiso 1 1 d .
H59A H -0.245(4) 0.065(2) -0.141(2) 0.023(10) Uiso 1 1 d .
H60A H -0.039(4) 0.045(2) -0.126(2) 0.022(10) Uiso 1 1 d .
H61A H -0.064(4) 0.066(2) -0.049(2) 0.020(10) Uiso 1 1 d .
H62A H 0.546(4) 0.403(3) 0.350(3) 0.039(13) Uiso 1 1 d .
H63A H 0.456(4) 0.326(2) 0.338(2) 0.025(10) Uiso 1 1 d .
H64A H 0.564(4) 0.321(2) 0.315(2) 0.026(11) Uiso 1 1 d .
H65A H 0.349(5) 0.456(3) 0.248(3) 0.044(14) Uiso 1 1 d .
H66A H 0.271(5) 0.403(3) 0.172(3) 0.048(15) Uiso 1 1 d .
H67A H 0.256(5) 0.384(3) 0.246(3) 0.063(17) Uiso 1 1 d .
H68A H 0.637(4) 0.439(2) 0.225(2) 0.020(10) Uiso 1 1 d .
H69A H 0.529(4) 0.451(3) 0.165(2) 0.029(11) Uiso 1 1 d .
H70A H 0.747(4) 0.295(2) 0.094(2) 0.023(10) Uiso 1 1 d .
H71A H 0.845(4) 0.432(2) 0.120(2) 0.031(12) Uiso 1 1 d .
H72A H 0.826(3) 0.453(2) 0.197(2) 0.009(8) Uiso 1 1 d .
H73A H 0.995(4) 0.363(2) 0.152(2) 0.030(11) Uiso 1 1 d .
H74A H 1.038(4) 0.452(2) 0.209(2) 0.019(10) Uiso 1 1 d .
H75A H 1.063(4) 0.357(2) 0.280(2) 0.018(9) Uiso 1 1 d .
H76A H 0.965(4) 0.405(2) 0.303(2) 0.029(11) Uiso 1 1 d .
H77A H 0.878(3) 0.268(2) 0.279(2) 0.018(9) Uiso 1 1 d .
H78A H 0.895(4) 0.251(3) 0.198(3) 0.040(13) Uiso 1 1 d .
H79A H 0.724(3) 0.337(2) 0.248(2) 0.019(10) Uiso 1 1 d .
H80A H 0.682(3) 0.255(2) 0.189(2) 0.015(9) Uiso 1 1 d .
H81A H 0.636(3) 0.442(2) 0.0312(19) 0.012(9) Uiso 1 1 d .
H82A H 0.423(4) 0.432(2) 0.028(2) 0.029(11) Uiso 1 1 d .
H83A H 0.429(4) 0.412(2) -0.054(2) 0.032(12) Uiso 1 1 d .
H84A H 0.267(4) 0.318(2) -0.036(2) 0.019(10) Uiso 1 1 d .
H85A H 0.295(4) 0.210(2) -0.121(2) 0.026(11) Uiso 1 1 d .
H86A H 0.513(3) 0.202(2) -0.0892(19) 0.010(8) Uiso 1 1 d .
H87A H 0.584(3) 0.3361(18) -0.0930(18) 0.002(7) Uiso 1 1 d .
H88A H 0.671(4) 0.315(2) -0.029(2) 0.030(11) Uiso 1 1 d .
Re1B Re 0.061428(11) 0.767756(7) 0.374501(7) 0.01258(3) Uani 1 1 d .
P1B P 0.24195(8) 0.87532(5) 0.40032(5) 0.01452(15) Uani 1 1 d .
Si1B Si 0.31423(8) 0.78681(5) 0.51660(5) 0.01528(17) Uani 1 1 d .
N1B N 0.1783(2) 0.72375(16) 0.44472(15) 0.0153(5) Uani 1 1 d .
C1B C 0.4543(3) 0.7457(2) 0.5282(2) 0.0223(7) Uani 1 1 d .
P2B P -0.09776(8) 0.65711(5) 0.35644(5) 0.01393(15) Uani 1 1 d .
Si2B Si 0.13812(8) 0.62240(5) 0.43312(5) 0.01663(17) Uani 1 1 d .
C2B C 0.2813(4) 0.8128(3) 0.6124(2) 0.0264(8) Uani 1 1 d .
C3B C 0.3579(3) 0.8806(2) 0.4908(2) 0.0182(6) Uani 1 1 d .
C4B C 0.3325(3) 0.8649(2) 0.32844(19) 0.0172(6) Uani 1 1 d .
C5B C 0.3798(3) 0.7910(2) 0.3245(2) 0.0190(7) Uani 1 1 d .
C6B C 0.4481(4) 0.7768(2) 0.2627(2) 0.0240(7) Uani 1 1 d .
C7B C 0.5583(4) 0.8477(3) 0.2777(2) 0.0270(8) Uani 1 1 d .
C8B C 0.5143(4) 0.9222(3) 0.2811(2) 0.0270(8) Uani 1 1 d .
C9B C 0.4427(3) 0.9365(2) 0.3414(2) 0.0224(7) Uani 1 1 d .
C10B C 0.2329(3) 0.97927(19) 0.41850(19) 0.0169(6) Uani 1 1 d .
C11B C 0.1800(4) 1.0051(2) 0.4869(2) 0.0216(7) Uani 1 1 d .
C12B C 0.1796(4) 1.0916(2) 0.5029(2) 0.0278(8) Uani 1 1 d .
C13B C 0.1043(4) 1.1070(2) 0.4309(3) 0.0312(9) Uani 1 1 d .
C14B C 0.1538(4) 1.0807(2) 0.3623(2) 0.0285(8) Uani 1 1 d .
C15B C 0.1548(4) 0.9938(2) 0.3463(2) 0.0220(7) Uani 1 1 d .
C16B C 0.2387(4) 0.5736(3) 0.3831(3) 0.0319(9) Uani 1 1 d .
C17B C 0.1552(4) 0.5976(3) 0.5274(2) 0.0285(8) Uani 1 1 d .
C18B C -0.0297(3) 0.5760(2) 0.3673(2) 0.0165(6) Uani 1 1 d .
C19B C -0.2139(3) 0.65285(19) 0.41103(19) 0.0152(6) Uani 1 1 d .
C20B C -0.1502(3) 0.6588(2) 0.49637(19) 0.0195(7) Uani 1 1 d .
C21B C -0.2449(4) 0.6581(2) 0.5432(2) 0.0267(8) Uani 1 1 d .
C22B C -0.3583(4) 0.5860(2) 0.5053(2) 0.0290(8) Uani 1 1 d .
C23B C -0.4211(4) 0.5795(2) 0.4210(2) 0.0266(8) Uani 1 1 d .
C24B C -0.3282(3) 0.5798(2) 0.3732(2) 0.0196(7) Uani 1 1 d .
C25B C -0.1862(3) 0.6413(2) 0.25396(19) 0.0187(6) Uani 1 1 d .
C26B C -0.2297(3) 0.7160(2) 0.2589(2) 0.0206(7) Uani 1 1 d .
C27B C -0.1167(3) 0.7898(2) 0.29214(19) 0.0190(7) Uani 1 1 d .
C28B C -0.0118(3) 0.7927(2) 0.26315(19) 0.0191(7) Uani 1 1 d .
C29B C 0.0204(3) 0.7190(2) 0.24848(19) 0.0188(7) Uani 1 1 d .
C30B C -0.0864(3) 0.6425(2) 0.21024(19) 0.0199(7) Uani 1 1 d .
H31B H 0.010(4) 0.835(3) 0.418(3) 0.046(13) Uiso 1 1 d .
H32B H 0.525(4) 0.785(3) 0.569(3) 0.040(13) Uiso 1 1 d .
H33B H 0.444(4) 0.694(3) 0.539(2) 0.030(11) Uiso 1 1 d .
H34B H 0.479(4) 0.739(2) 0.483(2) 0.027(11) Uiso 1 1 d .
H35B H 0.352(4) 0.851(3) 0.656(3) 0.040(13) Uiso 1 1 d .
H36B H 0.266(5) 0.772(3) 0.633(3) 0.048(14) Uiso 1 1 d .
H37B H 0.212(5) 0.837(3) 0.609(3) 0.063(17) Uiso 1 1 d .
H38B H 0.439(3) 0.891(2) 0.4876(19) 0.006(8) Uiso 1 1 d .
H39B H 0.357(4) 0.919(2) 0.531(2) 0.029(11) Uiso 1 1 d .
H40B H 0.269(3) 0.857(2) 0.279(2) 0.012(9) Uiso 1 1 d .
H41B H 0.316(4) 0.746(3) 0.315(3) 0.044(14) Uiso 1 1 d .
H42B H 0.444(3) 0.798(2) 0.375(2) 0.011(9) Uiso 1 1 d .
H43B H 0.389(4) 0.765(2) 0.209(2) 0.020(10) Uiso 1 1 d .
H44B H 0.472(4) 0.728(2) 0.260(2) 0.021(10) Uiso 1 1 d .
H45B H 0.600(5) 0.842(3) 0.241(3) 0.058(16) Uiso 1 1 d .
H46B H 0.622(4) 0.861(2) 0.326(2) 0.025(11) Uiso 1 1 d .
H47B H 0.460(4) 0.917(2) 0.231(2) 0.025(11) Uiso 1 1 d .
H48B H 0.581(5) 0.966(3) 0.287(3) 0.046(14) Uiso 1 1 d .
H49B H 0.413(3) 0.985(2) 0.342(2) 0.013(9) Uiso 1 1 d .
H50B H 0.502(4) 0.950(2) 0.396(3) 0.034(12) Uiso 1 1 d .
H51B H 0.326(3) 1.012(2) 0.434(2) 0.015(9) Uiso 1 1 d .
H52B H 0.233(3) 0.999(2) 0.533(2) 0.014(9) Uiso 1 1 d .
H53B H 0.090(4) 0.974(2) 0.474(2) 0.018(9) Uiso 1 1 d .
H54B H 0.154(4) 1.109(2) 0.549(2) 0.030(11) Uiso 1 1 d .
H55B H 0.261(4) 1.122(2) 0.515(2) 0.018(10) Uiso 1 1 d .
H56B H 0.020(4) 1.080(2) 0.419(2) 0.028(11) Uiso 1 1 d .
H57B H 0.106(4) 1.168(2) 0.446(2) 0.021(10) Uiso 1 1 d .
H58B H 0.109(5) 1.087(3) 0.322(3) 0.044(14) Uiso 1 1 d .
H59B H 0.247(4) 1.118(3) 0.376(2) 0.035(12) Uiso 1 1 d .
H60B H 0.070(4) 0.963(2) 0.333(2) 0.021(10) Uiso 1 1 d .
H61B H 0.188(4) 0.982(2) 0.305(2) 0.021(10) Uiso 1 1 d .
H62B H 0.233(4) 0.584(3) 0.340(3) 0.034(13) Uiso 1 1 d .
H63B H 0.208(4) 0.519(3) 0.366(3) 0.036(12) Uiso 1 1 d .
H64B H 0.312(6) 0.590(3) 0.413(3) 0.060(17) Uiso 1 1 d .
H65B H 0.248(3) 0.616(2) 0.562(2) 0.014(9) Uiso 1 1 d .
H66B H 0.129(4) 0.543(3) 0.518(3) 0.039(13) Uiso 1 1 d .
H67B H 0.110(4) 0.622(3) 0.555(2) 0.032(12) Uiso 1 1 d .
H68B H -0.076(4) 0.542(2) 0.384(2) 0.020(10) Uiso 1 1 d .
H69B H -0.031(3) 0.549(2) 0.318(2) 0.018(9) Uiso 1 1 d .
H70B H -0.244(3) 0.696(2) 0.4095(19) 0.010(8) Uiso 1 1 d .
H71B H -0.080(3) 0.702(2) 0.5188(19) 0.006(8) Uiso 1 1 d .
H72B H -0.118(3) 0.615(2) 0.497(2) 0.015(9) Uiso 1 1 d .
H73B H -0.271(4) 0.707(2) 0.549(2) 0.025(11) Uiso 1 1 d .
H74B H -0.209(4) 0.661(2) 0.592(2) 0.021(10) Uiso 1 1 d .
H75B H -0.416(5) 0.588(3) 0.533(3) 0.052(15) Uiso 1 1 d .
H76B H -0.331(4) 0.541(3) 0.509(2) 0.030(11) Uiso 1 1 d .
H77B H -0.494(5) 0.530(3) 0.398(3) 0.045(13) Uiso 1 1 d .
H78B H -0.453(4) 0.626(3) 0.419(2) 0.037(12) Uiso 1 1 d .
H79B H -0.366(3) 0.581(2) 0.325(2) 0.015(9) Uiso 1 1 d .
H80B H -0.303(3) 0.530(2) 0.368(2) 0.014(9) Uiso 1 1 d .
H81B H -0.256(4) 0.596(2) 0.235(2) 0.021(10) Uiso 1 1 d .
H82B H -0.292(3) 0.717(2) 0.290(2) 0.013(9) Uiso 1 1 d .
H83B H -0.271(4) 0.715(2) 0.211(2) 0.022(10) Uiso 1 1 d .
H84B H -0.141(3) 0.841(2) 0.3103(19) 0.010(8) Uiso 1 1 d .
H85B H 0.034(4) 0.834(3) 0.255(2) 0.033(12) Uiso 1 1 d .
H86B H 0.090(4) 0.720(3) 0.234(2) 0.034(12) Uiso 1 1 d .
H87B H -0.126(3) 0.635(2) 0.156(2) 0.013(9) Uiso 1 1 d .
H88B H -0.051(3) 0.594(2) 0.2094(19) 0.007(8) Uiso 1 1 d .
C1C C 0.1897(16) 0.5327(10) 0.1014(10) 0.079(4) Uiso 0.50 1 d P
C2C C 0.0727(14) 0.5441(9) 0.0539(8) 0.071(4) Uiso 0.50 1 d P
C3C C 0.0024(17) 0.4821(9) -0.0157(9) 0.073(4) Uiso 0.50 1 d P
C4C C -0.1248(14) 0.4958(8) -0.0593(8) 0.068(3) Uiso 0.50 1 d P
C5C C -0.1982(12) 0.4277(8) -0.1384(8) 0.063(3) Uiso 0.50 1 d P

loop_
_atom_site_aniso_label
_atom_site_aniso_U_11
_atom_site_aniso_U_22
_atom_site_aniso_U_33
_atom_site_aniso_U_23
_atom_site_aniso_U_13
_atom_site_aniso_U_12
Re1A 0.01148(6) 0.01207(6) 0.01201(6) 0.00329(4) 0.00306(4) 0.00210(5)
P1A 0.0136(4) 0.0132(4) 0.0141(4) 0.0034(3) 0.0023(3) 0.0021(3)
Si1A 0.0153(4) 0.0168(4) 0.0137(4) 0.0054(3) 0.0043(3) 0.0039(3)
N1A 0.0128(12) 0.0129(13) 0.0170(13) 0.0026(10) 0.0051(10) 0.0025(10)
C1A 0.028(2) 0.025(2) 0.0256(19) 0.0113(16) 0.0028(16) 0.0068(17)
P2A 0.0132(4) 0.0129(4) 0.0158(4) 0.0020(3) 0.0047(3) 0.0019(3)
Si2A 0.0136(4) 0.0156(4) 0.0152(4) 0.0016(3) 0.0051(3) 0.0035(3)
C2A 0.0212(18) 0.0264(19) 0.0245(18) 0.0078(16) 0.0107(15) 0.0044(16)
C3A 0.0179(16) 0.0167(16) 0.0189(16) 0.0080(13) 0.0039(13) 0.0028(13)
C4A 0.0157(15) 0.0157(15) 0.0165(15) 0.0032(12) 0.0031(12) 0.0019(13)
C5A 0.0257(19) 0.0167(17) 0.0208(17) 0.0033(13) -0.0006(14) 0.0072(15)
C6A 0.031(2) 0.0191(18) 0.0257(18) 0.0041(15) 0.0067(16) 0.0119(17)
C7A 0.030(2) 0.0220(19) 0.0284(19) 0.0038(15) 0.0123(16) 0.0095(16)
C8A 0.031(2) 0.0235(19) 0.0185(17) 0.0015(14) 0.0078(15) 0.0084(16)
C9A 0.0218(17) 0.0179(16) 0.0192(16) 0.0043(13) 0.0054(13) 0.0090(14)
C10A 0.0153(15) 0.0167(15) 0.0158(15) 0.0056(12) 0.0029(12) 0.0037(13)
C11A 0.0168(16) 0.0176(17) 0.0206(16) 0.0024(13) 0.0045(13) 0.0028(14)
C12A 0.0258(19) 0.0268(19) 0.0227(17) 0.0048(15) 0.0078(15) 0.0135(16)
C13A 0.0192(17) 0.038(2) 0.0241(18) 0.0086(16) 0.0064(15) 0.0135(16)
C14A 0.0155(16) 0.028(2) 0.0219(17) 0.0049(15) 0.0009(14) 0.0050(15)
C15A 0.0153(16) 0.0186(17) 0.0204(16) 0.0039(14) -0.0004(13) 0.0016(13)
C16A 0.029(2) 0.0239(19) 0.0158(16) 0.0032(14) 0.0069(15) 0.0028(16)
C17A 0.0197(18) 0.022(2) 0.041(2) 0.0005(17) 0.0116(18) 0.0065(16)
C18A 0.0170(16) 0.0151(16) 0.0192(16) 0.0033(13) 0.0053(13) 0.0042(13)
C19A 0.0127(15) 0.0183(16) 0.0224(16) 0.0033(13) 0.0054(13) 0.0030(13)
C20A 0.0157(16) 0.0235(18) 0.0240(17) 0.0072(15) 0.0054(14) 0.0016(14)
C21A 0.0139(16) 0.027(2) 0.0282(19) 0.0043(15) 0.0057(14) -0.0005(15)
C22A 0.0155(16) 0.0227(18) 0.0253(18) 0.0041(14) 0.0050(14) 0.0069(14)
C23A 0.0170(17) 0.0223(18) 0.032(2) 0.0103(16) 0.0041(15) 0.0067(14)
C24A 0.0157(16) 0.0200(17) 0.0298(19) 0.0103(15) 0.0062(14) 0.0037(14)
C25A 0.0178(16) 0.0153(16) 0.0201(16) 0.0049(13) 0.0056(13) -0.0004(13)
C26A 0.0260(18) 0.0182(17) 0.0194(16) 0.0074(14) 0.0040(14) 0.0069(14)
C27A 0.0158(16) 0.0178(16) 0.0211(16) 0.0079(13) 0.0035(13) 0.0035(13)
C28A 0.0219(17) 0.0181(16) 0.0133(14) 0.0057(12) 0.0033(13) 0.0017(14)
C29A 0.0242(17) 0.0174(16) 0.0173(15) 0.0022(13) 0.0102(14) 0.0044(14)
C30A 0.0217(18) 0.0228(18) 0.0193(16) 0.0068(14) 0.0087(14) 0.0016(15)
Re1B 0.01089(6) 0.01356(6) 0.01322(6) 0.00414(5) 0.00346(5) 0.00331(5)
P1B 0.0124(4) 0.0149(4) 0.0151(4) 0.0038(3) 0.0037(3) 0.0028(3)
Si1B 0.0129(4) 0.0179(4) 0.0143(4) 0.0044(3) 0.0030(3) 0.0044(3)
N1B 0.0131(13) 0.0176(14) 0.0172(13) 0.0061(11) 0.0059(10) 0.0060(11)
C1B 0.0179(17) 0.0233(18) 0.0236(18) 0.0063(15) 0.0016(14) 0.0073(15)
P2B 0.0111(4) 0.0151(4) 0.0148(4) 0.0040(3) 0.0035(3) 0.0031(3)
Si2B 0.0120(4) 0.0159(4) 0.0228(4) 0.0072(4) 0.0043(3) 0.0049(3)
C2B 0.028(2) 0.034(2) 0.0168(17) 0.0067(16) 0.0065(15) 0.0078(18)
C3B 0.0143(16) 0.0177(16) 0.0179(16) 0.0030(13) 0.0020(13) 0.0008(13)
C4B 0.0156(15) 0.0195(16) 0.0167(15) 0.0062(13) 0.0046(13) 0.0045(13)
C5B 0.0159(16) 0.0192(17) 0.0216(16) 0.0051(13) 0.0056(13) 0.0057(14)
C6B 0.0251(18) 0.0257(19) 0.0221(17) 0.0032(15) 0.0107(15) 0.0097(16)
C7B 0.0196(18) 0.041(2) 0.0226(18) 0.0082(16) 0.0107(15) 0.0098(17)
C8B 0.0211(18) 0.035(2) 0.0284(19) 0.0126(17) 0.0132(16) 0.0055(17)
C9B 0.0168(16) 0.0222(18) 0.0265(18) 0.0041(14) 0.0093(14) 0.0020(14)
C10B 0.0155(15) 0.0164(15) 0.0198(15) 0.0065(13) 0.0068(13) 0.0037(13)
C11B 0.0233(18) 0.0213(18) 0.0229(17) 0.0065(14) 0.0095(15) 0.0095(15)
C12B 0.029(2) 0.0220(19) 0.032(2) 0.0024(16) 0.0133(17) 0.0100(17)
C13B 0.033(2) 0.0209(19) 0.041(2) 0.0064(17) 0.0128(19) 0.0125(17)
C14B 0.035(2) 0.0224(19) 0.033(2) 0.0129(16) 0.0110(18) 0.0128(17)
C15B 0.0222(18) 0.0216(18) 0.0237(17) 0.0099(14) 0.0071(15) 0.0054(15)
C16B 0.0190(19) 0.021(2) 0.049(3) -0.0007(19) 0.0100(19) 0.0065(16)
C17B 0.025(2) 0.028(2) 0.030(2) 0.0178(17) -0.0018(16) 0.0031(17)
C18B 0.0155(15) 0.0154(15) 0.0187(16) 0.0035(13) 0.0056(13) 0.0056(13)
C19B 0.0131(14) 0.0144(15) 0.0199(15) 0.0065(12) 0.0050(12) 0.0058(12)
C20B 0.0179(16) 0.0225(18) 0.0174(15) 0.0042(13) 0.0052(13) 0.0059(15)
C21B 0.032(2) 0.029(2) 0.0226(18) 0.0046(15) 0.0147(16) 0.0115(17)
C22B 0.031(2) 0.029(2) 0.036(2) 0.0115(17) 0.0244(18) 0.0095(17)
C23B 0.0197(18) 0.0222(19) 0.038(2) 0.0038(16) 0.0155(16) 0.0030(15)
C24B 0.0138(15) 0.0211(17) 0.0216(17) 0.0027(14) 0.0063(13) 0.0032(13)
C25B 0.0144(15) 0.0184(16) 0.0203(16) 0.0061(13) 0.0031(13) -0.0001(13)
C26B 0.0135(15) 0.0282(19) 0.0188(16) 0.0107(14) 0.0002(13) 0.0044(14)
C27B 0.0173(16) 0.0213(17) 0.0188(15) 0.0084(13) 0.0018(13) 0.0077(14)
C28B 0.0183(16) 0.0186(17) 0.0186(16) 0.0066(13) 0.0035(13) 0.0021(14)
C29B 0.0164(16) 0.0242(18) 0.0148(15) 0.0061(13) 0.0058(13) 0.0019(14)
C30B 0.0189(16) 0.0233(18) 0.0138(15) 0.0033(13) 0.0033(13) 0.0023(14)

loop_
_atom_type_symbol
_atom_type_description
_atom_type_scat_dispersion_real
_atom_type_scat_dispersion_imag
_atom_type_scat_source
C C 0.0033 0.0016 'International Tables Vol C Tables 4.2.6.8 and 6.1.1.4'
H H 0.0000 0.0000 'International Tables Vol C Tables 4.2.6.8 and 6.1.1.4'
N N 0.0061 0.0033 'International Tables Vol C Tables 4.2.6.8 and 6.1.1.4'
Si Si 0.0817 0.0704 'International Tables Vol C Tables 4.2.6.8 and 6.1.1.4'
P P 0.1023 0.0942 'International Tables Vol C Tables 4.2.6.8 and 6.1.1.4'
Re Re -1.0185 7.2310 'International Tables Vol C Tables 4.2.6.8 and 6.1.1.4'

loop_
_geom_angle_atom_site_label_1
_geom_angle_atom_site_label_2
_geom_angle_atom_site_label_3
_geom_angle
_geom_angle_site_symmetry_1
_geom_angle_site_symmetry_3
N1A Re1A C27A 116.65(12) . .
N1A Re1A C28A 151.37(12) . .
C27A Re1A C28A 38.42(13) . .
N1A Re1A P2A 87.40(8) . .
C27A Re1A P2A 82.69(9) . .
C28A Re1A P2A 99.40(9) . .
N1A Re1A C29A 164.98(11) . .
C27A Re1A C29A 62.38(13) . .
C28A Re1A C29A 35.74(12) . .
P2A Re1A C29A 77.59(9) . .
N1A Re1A P1A 87.16(8) . .
C27A Re1A P1A 99.25(9) . .
C28A Re1A P1A 85.14(9) . .
P2A Re1A P1A 174.52(3) . .
C29A Re1A P1A 107.85(9) . .
C3A P1A C4A 102.21(15) . .
C3A P1A C10A 102.56(15) . .
C4A P1A C10A 103.86(15) . .
C3A P1A Re1A 108.06(11) . .
C4A P1A Re1A 121.30(11) . .
C10A P1A Re1A 116.46(11) . .
N1A Si1A C1A 110.75(16) . .
N1A Si1A C2A 113.93(16) . .
C1A Si1A C2A 108.36(19) . .
N1A Si1A C3A 108.25(14) . .
C1A Si1A C3A 106.97(17) . .
C2A Si1A C3A 108.33(17) . .
Si1A N1A Si2A 120.12(15) . .
Si1A N1A Re1A 120.80(14) . .
Si2A N1A Re1A 119.08(14) . .
C18A P2A C19A 104.68(16) . .
C18A P2A C25A 111.12(16) . .
C19A P2A C25A 108.06(15) . .
C18A P2A Re1A 109.99(11) . .
C19A P2A Re1A 123.26(11) . .
C25A P2A Re1A 99.57(11) . .
N1A Si2A C16A 112.41(16) . .
N1A Si2A C17A 110.96(17) . .
C16A Si2A C17A 107.6(2) . .
N1A Si2A C18A 109.50(14) . .
C16A Si2A C18A 109.92(17) . .
C17A Si2A C18A 106.28(18) . .
P1A C3A Si1A 109.88(17) . .
C9A C4A C5A 109.1(3) . .
C9A C4A P1A 113.3(2) . .
C5A C4A P1A 112.3(2) . .
C6A C5A C4A 111.9(3) . .
C7A C6A C5A 111.3(3) . .
C8A C7A C6A 111.1(3) . .
C7A C8A C9A 110.7(3) . .
C8A C9A C4A 112.0(3) . .
C15A C10A C11A 109.9(3) . .
C15A C10A P1A 115.1(2) . .
C11A C10A P1A 109.8(2) . .
C12A C11A C10A 111.6(3) . .
C13A C12A C11A 110.8(3) . .
C12A C13A C14A 111.0(3) . .
C13A C14A C15A 112.0(3) . .
C10A C15A C14A 112.1(3) . .
P2A C18A Si2A 106.12(17) . .
C20A C19A C24A 111.4(3) . .
C20A C19A P2A 114.1(2) . .
C24A C19A P2A 109.2(2) . .
C19A C20A C21A 111.6(3) . .
C22A C21A C20A 111.3(3) . .
C21A C22A C23A 110.5(3) . .
C24A C23A C22A 110.2(3) . .
C23A C24A C19A 111.3(3) . .
C30A C25A C26A 107.6(3) . .
C30A C25A P2A 102.3(2) . .
C26A C25A P2A 104.9(2) . .
C27A C26A C25A 110.7(3) . .
C28A C27A C26A 119.3(3) . .
C28A C27A Re1A 71.49(19) . .
C26A C27A Re1A 115.1(2) . .
C29A C28A C27A 111.6(3) . .
C29A C28A Re1A 78.45(19) . .
C27A C28A Re1A 70.09(18) . .
C28A C29A C30A 119.9(3) . .
C28A C29A Re1A 65.80(18) . .
C30A C29A Re1A 113.2(2) . .
C29A C30A C25A 110.7(3) . .
N1B Re1B C29B 117.50(12) . .
N1B Re1B C28B 152.27(12) . .
C29B Re1B C28B 38.10(13) . .
N1B Re1B P2B 87.03(8) . .
C29B Re1B P2B 82.51(9) . .
C28B Re1B P2B 98.91(9) . .
N1B Re1B P1B 86.65(8) . .
C29B Re1B P1B 99.56(9) . .
C28B Re1B P1B 86.27(9) . .
P2B Re1B P1B 173.61(3) . .
N1B Re1B C27B 164.75(11) . .
C29B Re1B C27B 62.38(12) . .
C28B Re1B C27B 35.53(12) . .
P2B Re1B C27B 77.79(9) . .
P1B Re1B C27B 108.55(9) . .
C3B P1B C10B 102.02(16) . .
C3B P1B C4B 102.73(16) . .
C10B P1B C4B 103.52(15) . .
C3B P1B Re1B 108.15(11) . .
C10B P1B Re1B 122.12(11) . .
C4B P1B Re1B 115.89(11) . .
N1B Si1B C2B 109.66(16) . .
N1B Si1B C1B 114.15(15) . .
C2B Si1B C1B 108.94(18) . .
N1B Si1B C3B 108.55(14) . .
C2B Si1B C3B 107.63(18) . .
C1B Si1B C3B 107.70(17) . .
Si1B N1B Si2B 120.56(16) . .
Si1B N1B Re1B 120.31(15) . .
Si2B N1B Re1B 119.11(14) . .
C18B P2B C19B 104.62(15) . .
C18B P2B C25B 111.52(16) . .
C19B P2B C25B 106.91(15) . .
C18B P2B Re1B 109.38(11) . .
C19B P2B Re1B 124.97(11) . .
C25B P2B Re1B 99.23(11) . .
N1B Si2B C16B 110.83(18) . .
N1B Si2B C17B 113.90(17) . .
C16B Si2B C17B 107.1(2) . .
N1B Si2B C18B 109.20(14) . .
C16B Si2B C18B 106.02(19) . .
C17B Si2B C18B 109.52(17) . .
P1B C3B Si1B 109.70(17) . .
C9B C4B C5B 109.9(3) . .
C9B C4B P1B 116.1(2) . .
C5B C4B P1B 109.7(2) . .
C6B C5B C4B 111.9(3) . .
C7B C6B C5B 111.2(3) . .
C6B C7B C8B 110.9(3) . .
C7B C8B C9B 111.5(3) . .
C8B C9B C4B 112.7(3) . .
C15B C10B C11B 109.2(3) . .
C15B C10B P1B 112.6(2) . .
C11B C10B P1B 112.2(2) . .
C12B C11B C10B 111.1(3) . .
C13B C12B C11B 111.5(3) . .
C12B C13B C14B 110.7(3) . .
C13B C14B C15B 111.4(3) . .
C10B C15B C14B 111.3(3) . .
P2B C18B Si2B 106.45(17) . .
C24B C19B C20B 110.7(3) . .
C24B C19B P2B 113.5(2) . .
C20B C19B P2B 110.7(2) . .
C21B C20B C19B 111.3(3) . .
C22B C21B C20B 111.5(3) . .
C23B C22B C21B 111.4(3) . .
C22B C23B C24B 112.2(3) . .
C23B C24B C19B 111.1(3) . .
C26B C25B C30B 109.2(3) . .
C26B C25B P2B 102.1(2) . .
C30B C25B P2B 105.1(2) . .
C25B C26B C27B 111.0(3) . .
C28B C27B C26B 119.9(3) . .
C28B C27B Re1B 65.60(18) . .
C26B C27B Re1B 111.7(2) . .
C27B C28B C29B 112.8(3) . .
C27B C28B Re1B 78.87(19) . .
C29B C28B Re1B 69.78(19) . .
C28B C29B C30B 118.5(3) . .
C28B C29B Re1B 72.12(19) . .
C30B C29B Re1B 115.2(2) . .
C29B C30B C25B 110.1(3) . .
C5C C1C C4C 132(3) 2_565 2_565
C5C C1C C2C 91.8(18) 2_565 .
C4C C1C C2C 42.8(13) 2_565 .
C3C C2C C4C 108(2) 2_565 2_565
C3C C2C C3C 30.4(16) 2_565 .
C4C C2C C3C 80.6(14) 2_565 .
C3C C2C C1C 143(2) 2_565 .
C4C C2C C1C 36.0(11) 2_565 .
C3C C2C C1C 116.3(14) . .
C3C C2C C5C 162.7(19) 2_565 2_565
C4C C2C C5C 64.2(12) 2_565 2_565
C3C C2C C5C 144.7(13) . 2_565
C1C C2C C5C 29.0(7) . 2_565
C3C C3C C2C 113(3) 2_565 2_565
C3C C3C C2C 36(2) 2_565 .
C2C C3C C2C 149.6(16) 2_565 .
C3C C3C C4C 79(3) 2_565 .
C2C C3C C4C 38.6(13) 2_565 .
C2C C3C C4C 113.2(11) . .
C3C C3C C4C 73(2) 2_565 2_565
C2C C3C C4C 162(2) 2_565 2_565
C2C C3C C4C 39.1(8) . 2_565
C4C C3C C4C 151.6(9) . 2_565
C1C C4C C2C 101(2) 2_565 2_565
C1C C4C C5C 23.0(13) 2_565 .
C2C C4C C5C 79.9(13) 2_565 .
C1C C4C C3C 134.5(19) 2_565 .
C2C C4C C3C 33.7(11) 2_565 .
C5C C4C C3C 112.2(11) . .
C1C C4C C3C 161(2) 2_565 2_565
C2C C4C C3C 60.3(12) 2_565 2_565
C5C C4C C3C 140.1(12) . 2_565
C3C C4C C3C 28.4(9) . 2_565
C1C C5C C4C 24.6(14) 2_565 .
C1C C5C C2C 59.2(15) 2_565 2_565
C4C C5C C2C 35.9(6) . 2_565

loop_
_geom_bond_atom_site_label_1
_geom_bond_atom_site_label_2
_geom_bond_distance
_geom_bond_site_symmetry_2
Re1A N1A 2.031(3) .
Re1A C27A 2.181(3) .
Re1A C28A 2.200(3) .
Re1A P2A 2.3004(8) .
Re1A C29A 2.363(3) .
Re1A P1A 2.3763(8) .
P1A C3A 1.838(3) .
P1A C4A 1.855(3) .
P1A C10A 1.871(3) .
Si1A N1A 1.748(3) .
Si1A C1A 1.870(4) .
Si1A C2A 1.873(4) .
Si1A C3A 1.876(4) .
N1A Si2A 1.750(3) .
P2A C18A 1.827(3) .
P2A C19A 1.846(3) .
P2A C25A 1.846(3) .
Si2A C16A 1.866(4) .
Si2A C17A 1.866(4) .
Si2A C18A 1.894(3) .
C4A C9A 1.536(5) .
C4A C5A 1.538(5) .
C5A C6A 1.532(5) .
C6A C7A 1.522(5) .
C7A C8A 1.520(5) .
C8A C9A 1.531(5) .
C10A C15A 1.525(5) .
C10A C11A 1.529(5) .
C11A C12A 1.527(5) .
C12A C13A 1.521(6) .
C13A C14A 1.524(5) .
C14A C15A 1.529(5) .
C19A C20A 1.526(5) .
C19A C24A 1.541(5) .
C20A C21A 1.543(5) .
C21A C22A 1.525(5) .
C22A C23A 1.528(5) .
C23A C24A 1.528(5) .
C25A C30A 1.532(5) .
C25A C26A 1.539(5) .
C26A C27A 1.523(5) .
C27A C28A 1.442(5) .
C28A C29A 1.409(5) .
C29A C30A 1.530(5) .
Re1B N1B 2.043(3) .
Re1B C29B 2.184(3) .
Re1B C28B 2.215(3) .
Re1B P2B 2.3063(8) .
Re1B P1B 2.3858(8) .
Re1B C27B 2.387(3) .
P1B C3B 1.832(3) .
P1B C10B 1.863(3) .
P1B C4B 1.864(3) .
Si1B N1B 1.742(3) .
Si1B C2B 1.869(4) .
Si1B C1B 1.875(4) .
Si1B C3B 1.876(4) .
N1B Si2B 1.748(3) .
P2B C18B 1.823(3) .
P2B C19B 1.841(3) .
P2B C25B 1.843(3) .
Si2B C16B 1.862(4) .
Si2B C17B 1.878(4) .
Si2B C18B 1.889(3) .
C4B C9B 1.534(5) .
C4B C5B 1.534(5) .
C5B C6B 1.529(5) .
C6B C7B 1.519(5) .
C7B C8B 1.525(6) .
C8B C9B 1.534(5) .
C10B C15B 1.527(5) .
C10B C11B 1.541(5) .
C11B C12B 1.527(5) .
C12B C13B 1.519(6) .
C13B C14B 1.521(6) .
C14B C15B 1.535(5) .
C19B C24B 1.535(5) .
C19B C20B 1.538(5) .
C20B C21B 1.533(5) .
C21B C22B 1.519(6) .
C22B C23B 1.517(6) .
C23B C24B 1.528(5) .
C25B C26B 1.522(5) .
C25B C30B 1.540(5) .
C26B C27B 1.533(5) .
C27B C28B 1.414(5) .
C28B C29B 1.436(5) .
C29B C30B 1.527(5) .
C1C C5C 0.838(17) 2_565
C1C C4C 0.891(17) 2_565
C1C C2C 1.49(2) .
C2C C3C 0.916(18) 2_565
C2C C4C 1.031(17) 2_565
C2C C3C 1.42(2) .
C2C C5C 1.730(19) 2_565
C3C C3C 0.78(2) 2_565
C3C C2C 0.916(18) 2_565
C3C C4C 1.57(2) .
C3C C4C 1.61(2) 2_565
C4C C1C 0.891(17) 2_565
C4C C2C 1.031(17) 2_565
C4C C5C 1.582(19) .
C4C C3C 1.61(2) 2_565
C5C C1C 0.838(17) 2_565
C5C C2C 1.730(19) 2_565
